data_4100882
loop_
_publ_author_name
'Wilson, Scott R.'
'Prussak-Wieckowska, Teresa'

_journal_name_full 'Journal of the American Chemical Society'
_journal_year 2005
_chemical_absolute_configuration .
_chemical_formula_moiety
;
2(C16 H41 Fe2 O2 P4 S2), 2(F6 P), 3(C2 H3 N)
;
_chemical_formula_sum 'C38 H91 F12 Fe4 N3 O4 P10 S4'
_chemical_formula_weight 1543.48
_space_group_IT_number 15
_symmetry_cell_setting monoclinic
_symmetry_space_group_name_Hall '-C 2yc'
_symmetry_space_group_name_H-M 'C 1 2/c 1'
_cell_angle_alpha 90.00
_cell_angle_beta 109.218(2)
_cell_angle_gamma 90.00
_cell_formula_units_Z 8
_cell_length_a 33.1943(11)
_cell_length_b 17.1237(6)
_cell_length_c 25.3979(9)
_cell_measurement_temperature 193(2)
_cell_volume 13631.9(8)
_diffrn_ambient_temperature 193(2)
_exptl_crystal_density_diffrn 1.504
_cod_depositor_comments
;
The following automatic conversions were performed:
'_symmetry_cell_setting' value 'Monoclinic' changed to 'monoclinic'
according to '/home/saulius/struct/CIF-dictionaries/cif_core.dic'
dictionary named 'cif_core.dic' version 2.4.1 from 2010-06-29.

Automatic conversion script
Id: cif_fix_enum 1527 2010-12-29 10:47:43Z saulius 
;
_cod_original_sg_symbol_Hall '-C 2yc '
_cod_original_sg_symbol_H-M 'C 2/c'
_cod_database_code 4100882

loop_
_symmetry_equiv_pos_as_xyz
'x, y, z'
'-x, y, -z+1/2'
'x+1/2, y+1/2, z'
'-x+1/2, y+1/2, -z+1/2'
'-x, -y, -z'
'x, -y, z-1/2'
'-x+1/2, -y+1/2, -z'
'x+1/2, -y+1/2, z-1/2'

loop_
_atom_site_label
_atom_site_type_symbol
_atom_site_fract_x
_atom_site_fract_y
_atom_site_fract_z
_atom_site_U_iso_or_equiv
_atom_site_adp_type
_atom_site_occupancy
_atom_site_symmetry_multiplicity
_atom_site_calc_flag
_atom_site_refinement_flags
_atom_site_disorder_assembly
_atom_site_disorder_group
Fe1 Fe 0.101024(16) 0.00001(3) 0.40291(2) 0.01954(13) Uani 1 1 d . . .
Fe2 Fe 0.062412(16) 0.12474(3) 0.41580(2) 0.02057(14) Uani 1 1 d . . .
H1 H 0.0586(11) 0.164(2) 0.4673(15) 0.047(12) Uiso 1 1 d . . .
O1 O 0.04517(8) 0.10217(16) 0.29657(11) 0.0349(7) Uani 1 1 d . . .
O2 O 0.04082(9) -0.09928(17) 0.32102(12) 0.0436(8) Uani 1 1 d . . .
P1 P 0.13525(3) -0.10758(6) 0.44098(4) 0.0251(3) Uani 1 1 d . . .
P2 P 0.07093(3) 0.25124(7) 0.40730(4) 0.0296(3) Uani 1 1 d . . .
P3 P -0.00832(3) 0.12473(6) 0.38619(4) 0.0238(2) Uani 1 1 d . . .
P4 P 0.14222(3) 0.02476(6) 0.34941(4) 0.0254(3) Uani 1 1 d . . .
S1 S 0.13398(3) 0.10042(6) 0.45758(4) 0.0257(2) Uani 1 1 d . . .
S2 S 0.06066(3) 0.00941(6) 0.45828(4) 0.0240(2) Uani 1 1 d . . .
C1 C 0.05664(11) 0.1027(2) 0.34557(17) 0.0247(9) Uani 1 1 d . . .
C2 C 0.06510(12) -0.0597(2) 0.35356(16) 0.0247(9) Uani 1 1 d . . .
C3 C 0.13556(13) 0.0771(3) 0.52816(15) 0.0373(11) Uani 1 1 d . . .
H3A H 0.1624 0.0490 0.5477 0.045 Uiso 1 1 calc R . .
H3B H 0.1354 0.1262 0.5487 0.045 Uiso 1 1 calc R . .
C4 C 0.09812(13) 0.0272(2) 0.52872(15) 0.0339(11) Uani 1 1 d . . .
H4A H 0.0828 0.0535 0.5513 0.041 Uiso 1 1 calc R . .
H4B H 0.1088 -0.0234 0.5467 0.041 Uiso 1 1 calc R . .
C10 C 0.10630(12) -0.1697(2) 0.47427(16) 0.0313(10) Uani 1 1 d . . .
H10A H 0.1218 -0.2189 0.4856 0.047 Uiso 1 1 calc R . .
H10B H 0.0778 -0.1805 0.4480 0.047 Uiso 1 1 calc R . .
H10C H 0.1037 -0.1431 0.5072 0.047 Uiso 1 1 calc R . .
C11 C 0.18721(12) -0.0999(3) 0.49523(16) 0.0416(12) Uani 1 1 d . . .
H11A H 0.1836 -0.0791 0.5293 0.062 Uiso 1 1 calc R . .
H11B H 0.2056 -0.0649 0.4827 0.062 Uiso 1 1 calc R . .
H11C H 0.2004 -0.1518 0.5028 0.062 Uiso 1 1 calc R . .
C12 C 0.14424(13) -0.1777(2) 0.39208(16) 0.0363(11) Uani 1 1 d . . .
H12A H 0.1621 -0.1538 0.3725 0.054 Uiso 1 1 calc R . .
H12B H 0.1168 -0.1931 0.3650 0.054 Uiso 1 1 calc R . .
H12C H 0.1587 -0.2239 0.4125 0.054 Uiso 1 1 calc R . .
C20 C 0.06239(14) 0.2912(2) 0.33800(17) 0.0438(12) Uani 1 1 d . . .
H20A H 0.0638 0.3483 0.3401 0.066 Uiso 1 1 calc R . .
H20B H 0.0343 0.2751 0.3130 0.066 Uiso 1 1 calc R . .
H20C H 0.0845 0.2716 0.3237 0.066 Uiso 1 1 calc R . .
C21 C 0.12339(14) 0.2903(3) 0.4460(2) 0.0531(14) Uani 1 1 d . . .
H21A H 0.1228 0.3473 0.4428 0.080 Uiso 1 1 calc R . .
H21B H 0.1446 0.2691 0.4305 0.080 Uiso 1 1 calc R . .
H21C H 0.1310 0.2754 0.4853 0.080 Uiso 1 1 calc R . .
C22 C 0.03785(14) 0.3155(2) 0.43332(18) 0.0427(12) Uani 1 1 d . . .
H22A H 0.0427 0.3042 0.4728 0.064 Uiso 1 1 calc R . .
H22B H 0.0077 0.3069 0.4119 0.064 Uiso 1 1 calc R . .
H22C H 0.0453 0.3700 0.4293 0.064 Uiso 1 1 calc R . .
C30 C -0.03314(12) 0.1438(3) 0.43850(17) 0.0394(12) Uani 1 1 d . . .
H30A H -0.0250 0.1959 0.4543 0.059 Uiso 1 1 calc R . .
H30B H -0.0237 0.1046 0.4682 0.059 Uiso 1 1 calc R . .
H30C H -0.0642 0.1411 0.4214 0.059 Uiso 1 1 calc R . .
C31 C -0.03222(12) 0.0320(2) 0.35701(18) 0.0409(12) Uani 1 1 d . . .
H31A H -0.0633 0.0352 0.3475 0.061 Uiso 1 1 calc R . .
H31B H -0.0212 -0.0096 0.3845 0.061 Uiso 1 1 calc R . .
H31C H -0.0251 0.0205 0.3233 0.061 Uiso 1 1 calc R . .
C32 C -0.03713(12) 0.1888(2) 0.32911(15) 0.0330(11) Uani 1 1 d . . .
H32A H -0.0293 0.1764 0.2961 0.049 Uiso 1 1 calc R . .
H32B H -0.0298 0.2432 0.3399 0.049 Uiso 1 1 calc R . .
H32C H -0.0679 0.1812 0.3206 0.049 Uiso 1 1 calc R . .
C40 C 0.12591(13) -0.0247(2) 0.28260(15) 0.0363(11) Uani 1 1 d . . .
H40A H 0.1451 -0.0100 0.2620 0.054 Uiso 1 1 calc R . .
H40B H 0.0966 -0.0094 0.2611 0.054 Uiso 1 1 calc R . .
H40C H 0.1272 -0.0813 0.2886 0.054 Uiso 1 1 calc R . .
C41 C 0.14605(13) 0.1264(2) 0.32979(17) 0.0362(11) Uani 1 1 d . . .
H41A H 0.1676 0.1309 0.3112 0.054 Uiso 1 1 calc R . .
H41B H 0.1543 0.1591 0.3633 0.054 Uiso 1 1 calc R . .
H41C H 0.1183 0.1437 0.3043 0.054 Uiso 1 1 calc R . .
C42 C 0.19890(12) 0.0025(3) 0.37761(17) 0.0411(12) Uani 1 1 d . . .
H42A H 0.2027 -0.0530 0.3876 0.062 Uiso 1 1 calc R . .
H42B H 0.2121 0.0344 0.4109 0.062 Uiso 1 1 calc R . .
H42C H 0.2124 0.0140 0.3495 0.062 Uiso 1 1 calc R . .
Fe3 Fe 0.900051(16) 0.50041(3) 0.31663(2) 0.01969(13) Uani 1 1 d . . .
Fe4 Fe 0.938713(16) 0.62486(3) 0.36289(2) 0.02010(14) Uani 1 1 d . . .
H2 H 0.9422(11) 0.665(2) 0.4159(15) 0.045(12) Uiso 1 1 d . . .
O91 O 0.95619(8) 0.60088(16) 0.25913(11) 0.0338(7) Uani 1 1 d . . .
O92 O 0.95939(9) 0.39942(18) 0.28636(12) 0.0428(8) Uani 1 1 d . . .
P5 P 0.86464(3) 0.39382(6) 0.32417(4) 0.0265(3) Uani 1 1 d . . .
P6 P 1.00950(3) 0.62520(6) 0.39418(4) 0.0227(2) Uani 1 1 d . . .
P7 P 0.93000(3) 0.75126(7) 0.34528(4) 0.0284(3) Uani 1 1 d . . .
P8 P 0.85906(3) 0.52627(6) 0.22775(4) 0.0252(3) Uani 1 1 d . . .
S3 S 0.94072(3) 0.50910(6) 0.40677(4) 0.0229(2) Uani 1 1 d . . .
S4 S 0.86728(3) 0.60067(6) 0.34366(4) 0.0249(2) Uani 1 1 d . . .
C91 C 0.94471(11) 0.6011(2) 0.29829(16) 0.0248(9) Uani 1 1 d . . .
C92 C 0.93548(12) 0.4399(2) 0.29792(15) 0.0253(10) Uani 1 1 d . . .
C93 C 0.90391(12) 0.5267(2) 0.44524(15) 0.0294(10) Uani 1 1 d . . .
H93A H 0.8935 0.4759 0.4542 0.035 Uiso 1 1 calc R . .
H93B H 0.9194 0.5530 0.4808 0.035 Uiso 1 1 calc R . .
C94 C 0.86595(12) 0.5765(2) 0.41294(15) 0.0324(11) Uani 1 1 d . . .
H94A H 0.8660 0.6253 0.4339 0.039 Uiso 1 1 calc R . .
H94B H 0.8393 0.5479 0.4094 0.039 Uiso 1 1 calc R . .
C50 C 0.85501(14) 0.3234(2) 0.26707(16) 0.0431(12) Uani 1 1 d . . .
H50A H 0.8823 0.3079 0.2631 0.065 Uiso 1 1 calc R . .
H50B H 0.8369 0.3474 0.2323 0.065 Uiso 1 1 calc R . .
H50C H 0.8407 0.2772 0.2753 0.065 Uiso 1 1 calc R . .
C51 C 0.81278(12) 0.4037(3) 0.33360(18) 0.0454(12) Uani 1 1 d . . .
H51A H 0.7939 0.4353 0.3032 0.068 Uiso 1 1 calc R . .
H51B H 0.8163 0.4294 0.3693 0.068 Uiso 1 1 calc R . .
H51C H 0.8002 0.3519 0.3333 0.068 Uiso 1 1 calc R . .
C52 C 0.89285(13) 0.3311(2) 0.38237(15) 0.0331(11) Uani 1 1 d . . .
H52A H 0.8775 0.2815 0.3793 0.050 Uiso 1 1 calc R . .
H52B H 0.8945 0.3568 0.4175 0.050 Uiso 1 1 calc R . .
H52C H 0.9217 0.3211 0.3817 0.050 Uiso 1 1 calc R . .
C60 C 1.03764(12) 0.6889(2) 0.36093(16) 0.0304(10) Uani 1 1 d . . .
H60A H 1.0685 0.6812 0.3781 0.046 Uiso 1 1 calc R . .
H60B H 1.0305 0.7434 0.3657 0.046 Uiso 1 1 calc R . .
H60C H 1.0291 0.6766 0.3211 0.046 Uiso 1 1 calc R . .
C61 C 1.03476(12) 0.6455(3) 0.46786(15) 0.0361(11) Uani 1 1 d . . .
H61A H 1.0658 0.6424 0.4773 0.054 Uiso 1 1 calc R . .
H61B H 1.0253 0.6071 0.4899 0.054 Uiso 1 1 calc R . .
H61C H 1.0268 0.6980 0.4762 0.054 Uiso 1 1 calc R . .
C62 C 1.03351(12) 0.5323(2) 0.38646(18) 0.0406(12) Uani 1 1 d . . .
H62A H 1.0255 0.5190 0.3468 0.061 Uiso 1 1 calc R . .
H62B H 1.0234 0.4915 0.4061 0.061 Uiso 1 1 calc R . .
H62C H 1.0646 0.5364 0.4023 0.061 Uiso 1 1 calc R . .
C70 C 0.93973(14) 0.7900(2) 0.28372(17) 0.0420(12) Uani 1 1 d . . .
H70A H 0.9181 0.7699 0.2501 0.063 Uiso 1 1 calc R . .
H70B H 0.9681 0.7738 0.2839 0.063 Uiso 1 1 calc R . .
H70C H 0.9382 0.8472 0.2840 0.063 Uiso 1 1 calc R . .
C71 C 0.96266(13) 0.8159(2) 0.40027(17) 0.0389(11) Uani 1 1 d . . .
H71A H 0.9578 0.8703 0.3877 0.058 Uiso 1 1 calc R . .
H71B H 0.9929 0.8029 0.4086 0.058 Uiso 1 1 calc R . .
H71C H 0.9548 0.8091 0.4340 0.058 Uiso 1 1 calc R . .
C72 C 0.87755(13) 0.7912(3) 0.33704(19) 0.0465(13) Uani 1 1 d . . .
H72A H 0.8786 0.8483 0.3354 0.070 Uiso 1 1 calc R . .
H72B H 0.8688 0.7755 0.3688 0.070 Uiso 1 1 calc R . .
H72C H 0.8569 0.7713 0.3025 0.070 Uiso 1 1 calc R . .
C80 C 0.87548(12) 0.4770(2) 0.17493(15) 0.0327(10) Uani 1 1 d . . .
H80A H 0.8565 0.4922 0.1378 0.049 Uiso 1 1 calc R . .
H80B H 0.8739 0.4204 0.1794 0.049 Uiso 1 1 calc R . .
H80C H 0.9049 0.4918 0.1790 0.049 Uiso 1 1 calc R . .
C81 C 0.80191(12) 0.5055(3) 0.20712(17) 0.0418(12) Uani 1 1 d . . .
H81A H 0.7881 0.5208 0.1681 0.063 Uiso 1 1 calc R . .
H81B H 0.7894 0.5351 0.2309 0.063 Uiso 1 1 calc R . .
H81C H 0.7976 0.4495 0.2112 0.063 Uiso 1 1 calc R . .
C82 C 0.85614(13) 0.6274(2) 0.20517(16) 0.0385(11) Uani 1 1 d . . .
H82A H 0.8844 0.6447 0.2056 0.058 Uiso 1 1 calc R . .
H82B H 0.8467 0.6602 0.2305 0.058 Uiso 1 1 calc R . .
H82C H 0.8358 0.6320 0.1673 0.058 Uiso 1 1 calc R . .
P9 P 0.82577(3) 0.09282(7) 0.32932(4) 0.0334(3) Uani 1 1 d . . .
F1 F 0.85860(8) 0.12626(16) 0.30094(11) 0.0589(8) Uani 1 1 d . . .
F2 F 0.79435(8) 0.06011(18) 0.35867(11) 0.0694(9) Uani 1 1 d . . .
F3 F 0.85375(8) 0.13115(15) 0.38716(9) 0.0531(7) Uani 1 1 d . . .
F4 F 0.79853(8) 0.05537(18) 0.27161(10) 0.0648(9) Uani 1 1 d . . .
F5 F 0.85390(8) 0.01571(15) 0.34466(10) 0.0569(8) Uani 1 1 d . . .
F6 F 0.79957(9) 0.17201(17) 0.31392(11) 0.0742(10) Uani 1 1 d . . .
P10 P 0.17751(3) 0.59468(7) 0.48107(4) 0.0307(3) Uani 1 1 d . . .
F7 F 0.20108(8) 0.67689(15) 0.48577(10) 0.0558(8) Uani 1 1 d . . .
F8 F 0.15336(9) 0.51362(15) 0.47552(11) 0.0612(8) Uani 1 1 d . . .
F9 F 0.20255(8) 0.56303(16) 0.44192(10) 0.0555(8) Uani 1 1 d . . .
F10 F 0.15195(8) 0.62765(16) 0.51951(10) 0.0557(7) Uani 1 1 d . . .
F11 F 0.14047(8) 0.62547(16) 0.42754(10) 0.0566(8) Uani 1 1 d . . .
F12 F 0.21401(8) 0.56491(18) 0.53436(10) 0.0714(9) Uani 1 1 d . . .
N1 N 0.20733(13) 0.8001(3) 0.29833(18) 0.0611(13) Uani 1 1 d . . .
C95 C 0.22677(14) 0.7736(3) 0.3390(2) 0.0392(12) Uani 1 1 d . . .
C96 C 0.25189(14) 0.7392(3) 0.39296(17) 0.0522(13) Uani 1 1 d . . .
H96A H 0.2652 0.7811 0.4193 0.078 Uiso 1 1 calc R . .
H96B H 0.2741 0.7054 0.3878 0.078 Uiso 1 1 calc R . .
H96C H 0.2331 0.7084 0.4077 0.078 Uiso 1 1 calc R . .
N2 N 0.19910(16) 0.3266(3) 0.3777(2) 0.0870(17) Uani 1 1 d . . .
C97 C 0.21822(17) 0.3475(3) 0.4203(3) 0.0584(15) Uani 1 1 d . . .
C98 C 0.24118(17) 0.3721(4) 0.4766(2) 0.096(2) Uani 1 1 d . . .
H98A H 0.2295 0.3454 0.5026 0.144 Uiso 1 1 calc R . .
H98B H 0.2382 0.4287 0.4797 0.144 Uiso 1 1 calc R . .
H98C H 0.2714 0.3588 0.4858 0.144 Uiso 1 1 calc R . .
N3 N 0.80125(17) 0.7329(4) 0.4174(2) 0.111(2) Uani 1 1 d . . .
C99 C 0.78213(17) 0.7272(4) 0.3717(2) 0.077(2) Uani 1 1 d . . .
C100 C 0.75872(16) 0.7211(4) 0.3139(2) 0.096(2) Uani 1 1 d . . .
H101 H 0.7714 0.7555 0.2928 0.144 Uiso 1 1 calc R . .
H102 H 0.7290 0.7365 0.3073 0.144 Uiso 1 1 calc R . .
H103 H 0.7596 0.6670 0.3017 0.144 Uiso 1 1 calc R . .

loop_
_atom_site_aniso_label
_atom_site_aniso_U_11
_atom_site_aniso_U_22
_atom_site_aniso_U_33
_atom_site_aniso_U_23
_atom_site_aniso_U_13
_atom_site_aniso_U_12
Fe1 0.0195(3) 0.0208(3) 0.0179(3) 0.0002(2) 0.0056(2) 0.0004(2)
Fe2 0.0215(3) 0.0191(4) 0.0203(3) 0.0013(2) 0.0056(2) 0.0003(2)
O1 0.0377(17) 0.044(2) 0.0205(16) 0.0037(14) 0.0063(13) 0.0073(14)
O2 0.0396(19) 0.038(2) 0.045(2) -0.0151(15) 0.0039(15) -0.0086(16)
P1 0.0264(6) 0.0254(7) 0.0242(6) 0.0049(5) 0.0093(5) 0.0064(5)
P2 0.0342(6) 0.0199(7) 0.0341(7) 0.0012(5) 0.0106(5) -0.0040(5)
P3 0.0222(6) 0.0218(7) 0.0268(6) 0.0021(5) 0.0074(4) 0.0012(5)
P4 0.0261(6) 0.0292(7) 0.0223(6) 0.0001(5) 0.0101(5) -0.0007(5)
S1 0.0225(5) 0.0284(7) 0.0230(6) -0.0026(4) 0.0030(4) 0.0000(5)
S2 0.0280(6) 0.0238(6) 0.0223(5) 0.0050(4) 0.0108(4) 0.0045(5)
C1 0.024(2) 0.012(2) 0.037(3) 0.0058(19) 0.0097(19) 0.0003(17)
C2 0.025(2) 0.023(3) 0.029(2) 0.0041(19) 0.0125(19) 0.0031(19)
C3 0.039(3) 0.046(3) 0.020(2) -0.003(2) 0.0002(19) 0.003(2)
C4 0.051(3) 0.029(3) 0.021(2) 0.0033(19) 0.012(2) 0.012(2)
C10 0.039(3) 0.024(3) 0.033(3) 0.0025(19) 0.014(2) -0.002(2)
C11 0.030(3) 0.051(3) 0.036(3) 0.012(2) 0.001(2) 0.008(2)
C12 0.047(3) 0.026(3) 0.042(3) 0.006(2) 0.023(2) 0.013(2)
C20 0.063(3) 0.030(3) 0.043(3) 0.016(2) 0.024(2) 0.000(2)
C21 0.044(3) 0.033(3) 0.072(4) -0.007(2) 0.004(3) -0.017(2)
C22 0.059(3) 0.019(3) 0.049(3) -0.004(2) 0.015(2) 0.005(2)
C30 0.029(2) 0.050(3) 0.046(3) 0.004(2) 0.020(2) 0.004(2)
C31 0.028(3) 0.030(3) 0.056(3) -0.001(2) 0.001(2) 0.001(2)
C32 0.029(2) 0.035(3) 0.031(3) 0.000(2) 0.0051(19) 0.007(2)
C40 0.046(3) 0.040(3) 0.028(2) -0.002(2) 0.020(2) -0.008(2)
C41 0.041(3) 0.035(3) 0.040(3) -0.001(2) 0.024(2) -0.006(2)
C42 0.029(2) 0.053(3) 0.044(3) 0.009(2) 0.016(2) 0.003(2)
Fe3 0.0196(3) 0.0206(3) 0.0186(3) 0.0013(2) 0.0059(2) 0.0011(2)
Fe4 0.0209(3) 0.0185(3) 0.0209(3) 0.0014(2) 0.0067(2) 0.0007(2)
O91 0.0385(17) 0.040(2) 0.0264(17) -0.0028(14) 0.0158(14) -0.0043(14)
O92 0.0395(19) 0.042(2) 0.050(2) -0.0077(15) 0.0183(15) 0.0123(16)
P5 0.0279(6) 0.0261(7) 0.0243(6) -0.0001(5) 0.0069(5) -0.0060(5)
P6 0.0208(5) 0.0222(7) 0.0242(6) 0.0019(5) 0.0060(4) -0.0002(5)
P7 0.0314(6) 0.0206(7) 0.0309(6) 0.0041(5) 0.0074(5) 0.0028(5)
P8 0.0244(6) 0.0273(7) 0.0212(6) 0.0014(5) 0.0041(5) 0.0039(5)
S3 0.0252(5) 0.0222(6) 0.0203(5) 0.0033(4) 0.0063(4) -0.0017(4)
S4 0.0219(5) 0.0271(7) 0.0268(6) -0.0014(5) 0.0097(4) 0.0020(5)
C91 0.022(2) 0.020(3) 0.029(2) 0.0049(18) 0.0045(18) 0.0014(18)
C92 0.028(2) 0.022(3) 0.020(2) 0.0019(18) 0.0005(18) -0.0038(19)
C93 0.042(3) 0.026(3) 0.024(2) -0.0044(18) 0.0168(19) -0.007(2)
C94 0.035(3) 0.039(3) 0.031(2) -0.005(2) 0.022(2) 0.000(2)
C50 0.059(3) 0.034(3) 0.032(3) -0.006(2) 0.008(2) -0.014(2)
C51 0.036(3) 0.054(4) 0.049(3) 0.001(2) 0.018(2) -0.009(2)
C52 0.042(3) 0.025(3) 0.031(3) 0.0026(19) 0.010(2) -0.005(2)
C60 0.027(2) 0.030(3) 0.037(3) -0.002(2) 0.0138(19) -0.0035(19)
C61 0.034(3) 0.045(3) 0.026(2) 0.004(2) 0.0055(19) -0.002(2)
C62 0.024(2) 0.033(3) 0.063(3) 0.002(2) 0.013(2) 0.004(2)
C70 0.056(3) 0.028(3) 0.041(3) 0.015(2) 0.014(2) -0.005(2)
C71 0.045(3) 0.024(3) 0.044(3) -0.001(2) 0.009(2) 0.000(2)
C72 0.043(3) 0.029(3) 0.059(3) 0.001(2) 0.006(2) 0.012(2)
C80 0.035(2) 0.034(3) 0.027(2) 0.0009(19) 0.0071(19) 0.004(2)
C81 0.021(2) 0.062(4) 0.035(3) -0.002(2) 0.0003(19) 0.005(2)
C82 0.047(3) 0.035(3) 0.025(2) 0.006(2) 0.000(2) 0.014(2)
P9 0.0291(6) 0.0467(8) 0.0236(6) 0.0006(5) 0.0075(5) 0.0019(6)
F1 0.0652(19) 0.065(2) 0.0613(18) 0.0041(15) 0.0408(15) -0.0068(15)
F2 0.0558(18) 0.104(3) 0.0599(19) -0.0118(17) 0.0353(15) -0.0294(17)
F3 0.0614(18) 0.056(2) 0.0338(15) -0.0086(13) 0.0041(13) -0.0050(14)
F4 0.0471(17) 0.103(3) 0.0346(16) -0.0228(15) -0.0003(13) -0.0025(16)
F5 0.0671(19) 0.050(2) 0.0474(17) 0.0043(13) 0.0100(14) 0.0158(14)
F6 0.087(2) 0.085(2) 0.0513(18) 0.0148(16) 0.0230(16) 0.0494(19)
P10 0.0272(6) 0.0391(8) 0.0258(6) 0.0018(5) 0.0088(5) 0.0018(5)
F7 0.0629(18) 0.052(2) 0.0546(18) -0.0089(14) 0.0228(14) -0.0260(15)
F8 0.075(2) 0.043(2) 0.074(2) -0.0016(14) 0.0349(16) -0.0162(15)
F9 0.0491(17) 0.074(2) 0.0535(17) -0.0104(14) 0.0304(14) 0.0015(14)
F10 0.0571(17) 0.069(2) 0.0545(17) -0.0070(14) 0.0374(14) 0.0025(15)
F11 0.0444(16) 0.069(2) 0.0417(16) 0.0061(14) -0.0052(12) 0.0093(14)
F12 0.0585(19) 0.103(3) 0.0369(17) 0.0171(16) -0.0059(14) 0.0282(17)
N1 0.053(3) 0.078(4) 0.052(3) 0.008(3) 0.016(2) 0.000(2)
C95 0.036(3) 0.046(4) 0.041(3) -0.009(2) 0.020(2) -0.010(2)
C96 0.047(3) 0.075(4) 0.038(3) -0.002(3) 0.018(2) 0.002(3)
N2 0.079(4) 0.117(5) 0.056(3) -0.004(3) 0.009(3) 0.034(3)
C97 0.045(3) 0.058(4) 0.069(4) -0.001(3) 0.016(3) 0.011(3)
C98 0.060(4) 0.105(6) 0.097(5) -0.039(4) -0.009(4) 0.004(4)
N3 0.103(4) 0.154(6) 0.060(4) -0.010(4) 0.004(3) 0.073(4)
C99 0.058(4) 0.125(6) 0.042(4) 0.002(4) 0.010(3) 0.033(4)
C100 0.046(4) 0.186(8) 0.047(4) -0.006(4) 0.005(3) 0.012(4)

loop_
_geom_bond_atom_site_label_1
_geom_bond_atom_site_label_2
_geom_bond_distance
_geom_bond_site_symmetry_2
_geom_bond_publ_flag
Fe1 C2 1.748(4) . ?
Fe1 P1 2.2129(11) . ?
Fe1 S2 2.2446(11) . ?
Fe1 S1 2.2540(11) . ?
Fe1 P4 2.2627(11) . ?
Fe1 C1 2.443(4) . ?
Fe1 Fe2 2.5666(7) . ?
Fe2 C1 1.771(4) . ?
Fe2 P2 2.2043(13) . ?
Fe2 P3 2.2173(11) . ?
Fe2 S2 2.2602(11) . ?
Fe2 S1 2.2986(11) . ?
Fe2 H1 1.52(4) . ?
O1 C1 1.176(4) . ?
O2 C2 1.163(4) . ?
P1 C10 1.818(4) . ?
P1 C12 1.821(4) . ?
P1 C11 1.824(4) . ?
P2 C21 1.821(4) . ?
P2 C20 1.821(4) . ?
P2 C22 1.825(4) . ?
P3 C30 1.808(4) . ?
P3 C32 1.818(4) . ?
P3 C31 1.820(4) . ?
P4 C40 1.812(4) . ?
P4 C42 1.820(4) . ?
P4 C41 1.826(4) . ?
S1 C3 1.821(4) . ?
S2 C4 1.837(4) . ?
C3 C4 1.512(5) . ?
C3 H3A 0.9900 . ?
C3 H3B 0.9900 . ?
C4 H4A 0.9900 . ?
C4 H4B 0.9900 . ?
C10 H10A 0.9800 . ?
C10 H10B 0.9800 . ?
C10 H10C 0.9800 . ?
C11 H11A 0.9800 . ?
C11 H11B 0.9800 . ?
C11 H11C 0.9800 . ?
C12 H12A 0.9800 . ?
C12 H12B 0.9800 . ?
C12 H12C 0.9800 . ?
C20 H20A 0.9800 . ?
C20 H20B 0.9800 . ?
C20 H20C 0.9800 . ?
C21 H21A 0.9800 . ?
C21 H21B 0.9800 . ?
C21 H21C 0.9800 . ?
C22 H22A 0.9800 . ?
C22 H22B 0.9800 . ?
C22 H22C 0.9800 . ?
C30 H30A 0.9800 . ?
C30 H30B 0.9800 . ?
C30 H30C 0.9800 . ?
C31 H31A 0.9800 . ?
C31 H31B 0.9800 . ?
C31 H31C 0.9800 . ?
C32 H32A 0.9800 . ?
C32 H32B 0.9800 . ?
C32 H32C 0.9800 . ?
C40 H40A 0.9800 . ?
C40 H40B 0.9800 . ?
C40 H40C 0.9800 . ?
C41 H41A 0.9800 . ?
C41 H41B 0.9800 . ?
C41 H41C 0.9800 . ?
C42 H42A 0.9800 . ?
C42 H42B 0.9800 . ?
C42 H42C 0.9800 . ?
Fe3 C92 1.747(4) . ?
Fe3 P5 2.2131(12) . ?
Fe3 S3 2.2475(11) . ?
Fe3 S4 2.2570(11) . ?
Fe3 P8 2.2629(11) . ?
Fe3 C91 2.417(4) . ?
Fe3 Fe4 2.5644(8) . ?
Fe4 C91 1.764(4) . ?
Fe4 P7 2.2098(12) . ?
Fe4 P6 2.2189(11) . ?
Fe4 S3 2.2642(11) . ?
Fe4 S4 2.2957(11) . ?
Fe4 H2 1.48(4) . ?
O91 C91 1.176(4) . ?
O92 C92 1.161(4) . ?
P5 C52 1.818(4) . ?
P5 C51 1.822(4) . ?
P5 C50 1.831(4) . ?
P6 C61 1.815(4) . ?
P6 C60 1.815(4) . ?
P6 C62 1.819(4) . ?
P7 C72 1.817(4) . ?
P7 C70 1.823(4) . ?
P7 C71 1.831(4) . ?
P8 C80 1.814(4) . ?
P8 C82 1.817(4) . ?
P8 C81 1.829(4) . ?
S3 C93 1.823(4) . ?
S4 C94 1.823(4) . ?
C93 C94 1.519(5) . ?
C93 H93A 0.9900 . ?
C93 H93B 0.9900 . ?
C94 H94A 0.9900 . ?
C94 H94B 0.9900 . ?
C50 H50A 0.9800 . ?
C50 H50B 0.9800 . ?
C50 H50C 0.9800 . ?
C51 H51A 0.9800 . ?
C51 H51B 0.9800 . ?
C51 H51C 0.9800 . ?
C52 H52A 0.9800 . ?
C52 H52B 0.9800 . ?
C52 H52C 0.9800 . ?
C60 H60A 0.9800 . ?
C60 H60B 0.9800 . ?
C60 H60C 0.9800 . ?
C61 H61A 0.9800 . ?
C61 H61B 0.9800 . ?
C61 H61C 0.9800 . ?
C62 H62A 0.9800 . ?
C62 H62B 0.9800 . ?
C62 H62C 0.9800 . ?
C70 H70A 0.9800 . ?
C70 H70B 0.9800 . ?
C70 H70C 0.9800 . ?
C71 H71A 0.9800 . ?
C71 H71B 0.9800 . ?
C71 H71C 0.9800 . ?
C72 H72A 0.9800 . ?
C72 H72B 0.9800 . ?
C72 H72C 0.9800 . ?
C80 H80A 0.9800 . ?
C80 H80B 0.9800 . ?
C80 H80C 0.9800 . ?
C81 H81A 0.9800 . ?
C81 H81B 0.9800 . ?
C81 H81C 0.9800 . ?
C82 H82A 0.9800 . ?
C82 H82B 0.9800 . ?
C82 H82C 0.9800 . ?
P9 F2 1.571(3) . ?
P9 F4 1.583(2) . ?
P9 F6 1.589(3) . ?
P9 F5 1.590(3) . ?
P9 F1 1.598(3) . ?
P9 F3 1.598(2) . ?
P10 F12 1.575(2) . ?
P10 F8 1.586(3) . ?
P10 F9 1.587(2) . ?
P10 F10 1.593(2) . ?
P10 F11 1.593(2) . ?
P10 F7 1.596(3) . ?
N1 C95 1.119(5) . ?
C95 C96 1.472(6) . ?
C96 H96A 0.9800 . ?
C96 H96B 0.9800 . ?
C96 H96C 0.9800 . ?
N2 C97 1.117(6) . ?
C97 C98 1.444(7) . ?
C98 H98A 0.9800 . ?
C98 H98B 0.9800 . ?
C98 H98C 0.9800 . ?
N3 C99 1.129(6) . ?
C99 C100 1.422(7) . ?
C100 H101 0.9800 . ?
C100 H102 0.9800 . ?
C100 H103 0.9800 . ?
